data_2104809
loop_
_publ_author_name
'Siegler, Maxime A.'
'Stavitski, Eli'

_publ_section_title
;
 On the sequence of three related phases of
 [Ni(H~2~O)~2~(15-crown-5)](HSO~4~)~2~ in the temperature range
 110--295K
;
_journal_issue 4
_journal_name_full 'Acta Crystallographica Section B'
_journal_page_first 430
_journal_page_last 440
_journal_paper_doi 10.1107/S0108768110020410
_journal_volume 66
_journal_year 2010
_chemical_formula_moiety 'C10 H24 Ni O7, 2(H O4 S)'
_chemical_formula_sum 'C10 H26 Ni O15 S2'
_chemical_formula_weight 509.14
_chemical_name_systematic
;
 diaqua(15-crown-5)nickel(II) hydrogen sulfate
;
_space_group_IT_number 29
_symmetry_cell_setting orthorhombic
_symmetry_space_group_name_Hall 'P 2c -2b'
_symmetry_space_group_name_H-M 'P b c 21'
_atom_sites_solution_hydrogens difmap
_atom_sites_solution_primary direct
_atom_sites_solution_secondary difmap
_audit_creation_method SHELXL-97
_cell_angle_alpha 90.00
_cell_angle_beta 90.00
_cell_angle_gamma 90.00
_cell_formula_units_Z 4
_cell_length_a 17.7219(5)
_cell_length_b 7.5069(3)
_cell_length_c 14.7170(4)
_cell_measurement_reflns_used 7007
_cell_measurement_temperature 210(2)
_cell_measurement_theta_max 27.49
_cell_measurement_theta_min 1.80
_cell_volume 1957.90(11)
_computing_cell_refinement 'PEAKREF (Schreurs, 2005)'
_computing_data_collection 'COLLECT (Nonius, 1999)'
_computing_data_reduction 'EVALCCD (Duisenberg et al., 2003)'
_computing_molecular_graphics 'PLATON (Spek, 2003)'
_computing_publication_material 'PLATON (Spek, 2003)'
_computing_structure_refinement 'SHELXL-97 (Sheldrick, 2008)'
_computing_structure_solution 'SHELXS-97 (Sheldrick, 2008)'
_diffrn_ambient_temperature 210(2)
_diffrn_measured_fraction_theta_full 0.999
_diffrn_measured_fraction_theta_max 0.999
_diffrn_measurement_device_type 'Nonius KappaCCD diffractometer'
_diffrn_measurement_method '\f and \w scans'
_diffrn_radiation_monochromator graphite
_diffrn_radiation_source 'rotating anode'
_diffrn_radiation_type MoK\a
_diffrn_radiation_wavelength 0.71073
_diffrn_reflns_av_R_equivalents 0.0203
_diffrn_reflns_av_sigmaI/netI 0.0318
_diffrn_reflns_limit_h_max 22
_diffrn_reflns_limit_h_min -22
_diffrn_reflns_limit_k_max 9
_diffrn_reflns_limit_k_min -9
_diffrn_reflns_limit_l_max 19
_diffrn_reflns_limit_l_min -18
_diffrn_reflns_number 15576
_diffrn_reflns_theta_full 27.50
_diffrn_reflns_theta_max 27.50
_diffrn_reflns_theta_min 2.30
_exptl_absorpt_coefficient_mu 1.277
_exptl_absorpt_correction_T_max 0.86
_exptl_absorpt_correction_T_min 0.76
_exptl_absorpt_correction_type multi-scan
_exptl_absorpt_process_details '(SADABS; Sheldrick, 2008)'
_exptl_crystal_colour yellow
_exptl_crystal_density_diffrn 1.727
_exptl_crystal_density_method 'not measured'
_exptl_crystal_description tabular
_exptl_crystal_F_000 1064
_exptl_crystal_size_max 0.34
_exptl_crystal_size_mid 0.14
_exptl_crystal_size_min 0.12
_refine_diff_density_max 0.365
_refine_diff_density_min -0.259
_refine_ls_abs_structure_details 'Flack H D (1983), Acta Cryst. A39, 876-881'
_refine_ls_abs_structure_Flack -0.004(11)
_refine_ls_extinction_method none
_refine_ls_goodness_of_fit_ref 1.026
_refine_ls_hydrogen_treatment mixed
_refine_ls_matrix_type full
_refine_ls_number_parameters 476
_refine_ls_number_reflns 4460
_refine_ls_number_restraints 668
_refine_ls_restrained_S_all 1.100
_refine_ls_R_factor_all 0.0428
_refine_ls_R_factor_gt 0.0261
_refine_ls_shift/su_max 0.001
_refine_ls_shift/su_mean 0.000
_refine_ls_structure_factor_coef Fsqd
_refine_ls_weighting_details 'calc w=1/[\s^2^(Fo^2^)+(0.0260P)^2^+0.7333P] where P=(Fo^2^+2Fc^2^)/3'
_refine_ls_weighting_scheme calc
_refine_ls_wR_factor_gt 0.0608
_refine_ls_wR_factor_ref 0.0690
_reflns_number_gt 3394
_reflns_number_total 4460
_reflns_threshold_expression I>2s\s(I)
_cod_data_source_file zb5013.cif
_cod_data_source_block II
_cod_database_code 2104809
_cod_database_fobs_code 2104809

loop_
_symmetry_equiv_pos_as_xyz
'x, y, z'
'-x, -y, z+1/2'
'x, -y+1/2, z+1/2'
'-x, y+1/2, z'

loop_
_atom_site_type_symbol
_atom_site_label
_atom_site_fract_x
_atom_site_fract_y
_atom_site_fract_z
_atom_site_U_iso_or_equiv
_atom_site_adp_type
_atom_site_calc_flag
_atom_site_refinement_flags
_atom_site_occupancy
_atom_site_disorder_assembly
_atom_site_disorder_group
O O6 0.25112(10) 0.7895(4) 0.23526(17) 0.0473(6) Uani d D 1 . .
H H6W1 0.2871(14) 0.836(5) 0.214(3) 0.071 Uiso d D 1 . .
H H6W2 0.2135(14) 0.837(5) 0.216(3) 0.071 Uiso d D 1 . .
O O7 0.24987(10) 0.5280(3) 0.47065(14) 0.0371(5) Uani d D 1 . .
H H7W1 0.2861(13) 0.508(5) 0.500(2) 0.056 Uiso d D 1 . .
H H7W2 0.2112(13) 0.497(4) 0.495(2) 0.056 Uiso d D 1 . .
Ni Ni1 0.25080(7) 0.64310(17) 0.34863(6) 0.01851(18) Uani d PDU 0.689(3) A 1
O O1 0.3308(3) 0.4735(8) 0.2903(5) 0.0417(12) Uani d PDU 0.689(3) A 1
O O2 0.1799(3) 0.4454(6) 0.2953(5) 0.0375(10) Uani d PDU 0.689(3) A 1
O O3 0.1366(3) 0.7319(7) 0.3721(3) 0.0293(10) Uani d PDU 0.689(3) A 1
O O4 0.2430(3) 0.9427(7) 0.4273(4) 0.0331(11) Uani d PDU 0.689(3) A 1
O O5 0.3609(3) 0.7402(10) 0.3972(4) 0.0364(11) Uani d PDU 0.689(3) A 1
C C1 0.2968(3) 0.3063(7) 0.2770(5) 0.0554(13) Uani d PDU 0.689(3) A 1
H H1A 0.2936 0.2426 0.3350 0.066 Uiso calc PR 0.689(3) A 1
H H1B 0.3273 0.2349 0.2351 0.066 Uiso calc PR 0.689(3) A 1
C C2 0.2225(4) 0.3308(7) 0.2402(4) 0.0527(13) Uani d PDU 0.689(3) A 1
H H2A 0.2263 0.3809 0.1789 0.063 Uiso calc PR 0.689(3) A 1
H H2B 0.1970 0.2152 0.2357 0.063 Uiso calc PR 0.689(3) A 1
C C3 0.1120(3) 0.5052(7) 0.2653(4) 0.0484(11) Uani d PDU 0.689(3) A 1
H H3A 0.0785 0.4040 0.2533 0.058 Uiso calc PR 0.689(3) A 1
H H3B 0.1186 0.5714 0.2085 0.058 Uiso calc PR 0.689(3) A 1
C C4 0.0782(3) 0.6219(8) 0.3348(5) 0.0379(12) Uani d PDU 0.689(3) A 1
H H4A 0.0388 0.6964 0.3074 0.045 Uiso calc PR 0.689(3) A 1
H H4B 0.0551 0.5499 0.3829 0.045 Uiso calc PR 0.689(3) A 1
C C5 0.1129(3) 0.8957(8) 0.4110(4) 0.0357(12) Uani d PDU 0.689(3) A 1
H H5A 0.0645 0.8806 0.4421 0.043 Uiso calc PR 0.689(3) A 1
H H5B 0.1070 0.9865 0.3637 0.043 Uiso calc PR 0.689(3) A 1
C C6 0.1727(4) 0.9504(9) 0.4771(5) 0.0394(13) Uani d PDU 0.689(3) A 1
H H6A 0.1633 1.0714 0.4993 0.047 Uiso calc PR 0.689(3) A 1
H H6B 0.1739 0.8689 0.5291 0.047 Uiso calc PR 0.689(3) A 1
C C7 0.3083(3) 0.9663(11) 0.4836(6) 0.0436(14) Uani d PDU 0.689(3) A 1
H H7A 0.3058 0.8882 0.5368 0.052 Uiso calc PR 0.689(3) A 1
H H7B 0.3120 1.0901 0.5044 0.052 Uiso calc PR 0.689(3) A 1
C C8 0.3736(4) 0.9198(11) 0.4265(7) 0.0482(15) Uani d PDU 0.689(3) A 1
H H8A 0.3770 1.0001 0.3741 0.058 Uiso calc PR 0.689(3) A 1
H H8B 0.4205 0.9281 0.4614 0.058 Uiso calc PR 0.689(3) A 1
C C9 0.4234(3) 0.6655(8) 0.3460(5) 0.0433(13) Uani d PDU 0.689(3) A 1
H H9A 0.4704 0.6728 0.3810 0.052 Uiso calc PR 0.689(3) A 1
H H9B 0.4302 0.7291 0.2884 0.052 Uiso calc PR 0.689(3) A 1
C C10 0.4023(3) 0.4780(7) 0.3296(4) 0.0490(11) Uani d PDU 0.689(3) A 1
H H10A 0.4390 0.4219 0.2890 0.059 Uiso calc PR 0.689(3) A 1
H H10B 0.4019 0.4122 0.3871 0.059 Uiso calc PR 0.689(3) A 1
Ni Ni1' 0.25060(19) 0.6901(3) 0.36243(15) 0.01851(18) Uani d PDU 0.311(3) A 2
O O1' 0.1709(6) 0.4939(15) 0.2984(12) 0.0360(19) Uani d PDU 0.311(3) A 2
O O2' 0.3135(6) 0.4546(18) 0.3019(11) 0.0360(18) Uani d PDU 0.311(3) A 2
O O3' 0.3659(7) 0.735(2) 0.3742(10) 0.0300(19) Uani d PDU 0.311(3) A 2
O O4' 0.2617(6) 0.9624(16) 0.4394(11) 0.0335(18) Uani d PDU 0.311(3) A 2
O O5' 0.1375(6) 0.7617(16) 0.3990(8) 0.0312(18) Uani d PDU 0.311(3) A 2
C C1' 0.1986(6) 0.3143(14) 0.2823(9) 0.0438(19) Uani d PDU 0.311(3) A 2
H H1'1 0.1644 0.2492 0.2418 0.053 Uiso calc PR 0.311(3) A 2
H H1'2 0.2030 0.2486 0.3396 0.053 Uiso calc PR 0.311(3) A 2
C C2' 0.2724(7) 0.3374(16) 0.2401(9) 0.0414(19) Uani d PDU 0.311(3) A 2
H H2'1 0.2675 0.3920 0.1799 0.050 Uiso calc PR 0.311(3) A 2
H H2'2 0.2982 0.2226 0.2338 0.050 Uiso calc PR 0.311(3) A 2
C C3' 0.3856(5) 0.4981(13) 0.2654(7) 0.0350(17) Uani d PDU 0.311(3) A 2
H H3'1 0.3813 0.5704 0.2102 0.042 Uiso calc PR 0.311(3) A 2
H H3'2 0.4154 0.3911 0.2523 0.042 Uiso calc PR 0.311(3) A 2
C C4' 0.4187(8) 0.6035(17) 0.3434(11) 0.034(2) Uani d PDU 0.311(3) A 2
H H4'1 0.4313 0.5228 0.3935 0.041 Uiso calc PR 0.311(3) A 2
H H4'2 0.4653 0.6623 0.3235 0.041 Uiso calc PR 0.311(3) A 2
C C5' 0.3916(8) 0.888(2) 0.4170(14) 0.035(2) Uani d PDU 0.311(3) A 2
H H5'1 0.4021 0.9793 0.3713 0.042 Uiso calc PR 0.311(3) A 2
H H5'2 0.4387 0.8614 0.4491 0.042 Uiso calc PR 0.311(3) A 2
C C6' 0.3347(7) 0.956(3) 0.4831(13) 0.040(2) Uani d PDU 0.311(3) A 2
H H6'1 0.3326 0.8783 0.5364 0.048 Uiso calc PR 0.311(3) A 2
H H6'2 0.3491 1.0760 0.5034 0.048 Uiso calc PR 0.311(3) A 2
C C7' 0.1954(7) 0.982(2) 0.4878(12) 0.036(2) Uani d PDU 0.311(3) A 2
H H7'1 0.1913 1.1053 0.5093 0.043 Uiso calc PR 0.311(3) A 2
H H7'2 0.1965 0.9039 0.5411 0.043 Uiso calc PR 0.311(3) A 2
C C8' 0.1291(8) 0.9383(18) 0.4312(12) 0.038(2) Uani d PDU 0.311(3) A 2
H H8'1 0.0828 0.9486 0.4673 0.046 Uiso calc PR 0.311(3) A 2
H H8'2 0.1256 1.0212 0.3799 0.046 Uiso calc PR 0.311(3) A 2
C C9' 0.0778(7) 0.6844(15) 0.3467(11) 0.033(2) Uani d PDU 0.311(3) A 2
H H9'1 0.0734 0.7454 0.2881 0.040 Uiso calc PR 0.311(3) A 2
H H9'2 0.0297 0.6966 0.3791 0.040 Uiso calc PR 0.311(3) A 2
C C10' 0.0960(5) 0.4883(12) 0.3321(7) 0.0314(16) Uani d PDU 0.311(3) A 2
H H10C 0.0932 0.4215 0.3892 0.038 Uiso calc PR 0.311(3) A 2
H H10D 0.0616 0.4344 0.2877 0.038 Uiso calc PR 0.311(3) A 2
S S1_1 0.07993(15) 1.0299(3) 0.11067(15) 0.0224(2) Uani d PDU 0.882(3) B 1
O O8_1 0.12121(16) 0.9271(4) 0.1748(2) 0.0585(9) Uani d PDU 0.882(3) B 1
O O9_1 0.12521(13) 1.1162(3) 0.04162(19) 0.0415(7) Uani d PDU 0.882(3) B 1
O O10_1 0.0291(2) 0.9015(6) 0.0553(2) 0.0521(10) Uani d PDU 0.882(3) B 1
O O11_1 0.03006(15) 1.1527(3) 0.15493(19) 0.0457(7) Uani d PDU 0.882(3) B 1
H H11_1 -0.0074 1.1703 0.1224 0.069 Uiso calc PR 0.882(3) B 1
S S1'_1 0.0769(12) 1.031(2) 0.1200(14) 0.0224(2) Uani d PDU 0.118(3) B 2
O O8'_1 0.1485(9) 0.9337(17) 0.1152(13) 0.028(3) Uani d PDU 0.118(3) B 2
O O9'_1 0.0578(9) 1.0492(19) 0.2170(11) 0.033(4) Uani d PDU 0.118(3) B 2
O O10'_1 0.0162(18) 0.926(5) 0.076(2) 0.0521(10) Uani d PDU 0.118(3) B 2
O O11'_1 0.0845(8) 1.2049(19) 0.0763(13) 0.033(4) Uani d PDU 0.118(3) B 2
H H11'_1 0.0499 1.2713 0.0935 0.050 Uiso calc PR 0.118(3) B 2
S S2_2 0.4218(7) 1.0189(14) 0.1109(7) 0.0235(5) Uani d PDU 0.536(4) C 1
O O8_2 0.3834(2) 0.9151(6) 0.1782(3) 0.0529(13) Uani d PDU 0.536(4) C 1
O O9_2 0.3720(2) 1.1081(5) 0.0473(3) 0.0393(11) Uani d PDU 0.536(4) C 1
O O10_2 0.4715(8) 0.909(3) 0.0561(14) 0.035(2) Uani d PDU 0.536(4) C 1
O O11_2 0.4645(2) 1.1600(5) 0.1632(3) 0.0411(11) Uani d PDU 0.536(4) C 1
H H11_2 0.5051 1.1812 0.1373 0.062 Uiso calc PR 0.536(4) C 1
S S2'_2 0.4225(8) 1.0055(17) 0.1171(8) 0.0235(5) Uani d PDU 0.464(4) C 2
O O8'_2 0.3486(2) 0.9292(5) 0.1108(4) 0.0337(10) Uani d PDU 0.464(4) C 2
O O9'_2 0.4450(3) 1.0404(6) 0.2109(3) 0.0398(12) Uani d PDU 0.464(4) C 2
O O10'_2 0.4857(10) 0.920(4) 0.0708(17) 0.035(2) Uani d PDU 0.464(4) C 2
O O11'_2 0.4119(3) 1.1914(5) 0.0708(4) 0.0392(12) Uani d PDU 0.464(4) C 2
H H11'_2 0.4491 1.2550 0.0818 0.059 Uiso calc PR 0.464(4) C 2

loop_
_atom_site_aniso_label
_atom_site_aniso_U_11
_atom_site_aniso_U_22
_atom_site_aniso_U_33
_atom_site_aniso_U_12
_atom_site_aniso_U_13
_atom_site_aniso_U_23
O6 0.0233(10) 0.0779(17) 0.0406(12) 0.0039(11) 0.0014(11) 0.0379(12)
O7 0.0196(9) 0.0629(14) 0.0287(11) -0.0044(10) -0.0021(9) 0.0227(9)
Ni1 0.02021(14) 0.0181(5) 0.0172(3) 0.0011(4) 0.0000(3) 0.0004(3)
O1 0.031(2) 0.057(2) 0.037(2) 0.0182(17) 0.007(2) -0.0012(18)
O2 0.0427(18) 0.033(2) 0.0365(19) -0.0068(15) 0.0044(16) -0.015(2)
O3 0.0189(14) 0.031(2) 0.038(3) 0.0034(13) -0.0024(17) -0.0097(15)
O4 0.044(2) 0.0288(18) 0.027(2) -0.0163(16) -0.0108(17) -0.0102(13)
O5 0.0182(16) 0.0490(18) 0.042(3) -0.0076(14) 0.0017(18) 0.0196(19)
C1 0.064(3) 0.042(2) 0.060(3) 0.018(2) 0.012(3) -0.006(2)
C2 0.065(3) 0.042(2) 0.051(3) 0.001(2) 0.005(3) -0.019(2)
C3 0.042(2) 0.052(2) 0.051(3) -0.0121(18) -0.013(2) -0.008(2)
C4 0.0173(18) 0.059(3) 0.037(3) -0.010(2) -0.0069(18) 0.000(3)
C5 0.031(3) 0.039(3) 0.038(3) 0.016(2) 0.005(2) -0.004(2)
C6 0.054(3) 0.028(3) 0.036(3) 0.005(2) 0.002(3) -0.0131(19)
C7 0.049(3) 0.044(3) 0.038(2) -0.029(3) -0.018(3) -0.005(2)
C8 0.037(3) 0.059(3) 0.048(3) -0.028(3) -0.015(3) 0.008(3)
C9 0.0149(18) 0.071(3) 0.044(3) -0.001(2) 0.005(2) 0.027(3)
C10 0.029(2) 0.062(3) 0.056(3) 0.0207(19) 0.012(2) 0.017(2)
Ni1' 0.02021(14) 0.0181(5) 0.0172(3) 0.0011(4) 0.0000(3) 0.0004(3)
O1' 0.030(3) 0.037(4) 0.040(4) -0.014(3) -0.002(3) -0.018(4)
O2' 0.026(3) 0.050(3) 0.032(4) 0.010(3) 0.007(3) -0.015(3)
O3' 0.019(3) 0.039(3) 0.033(5) -0.007(2) 0.008(3) 0.006(3)
O4' 0.041(4) 0.025(3) 0.034(4) -0.007(3) -0.008(3) -0.011(3)
O5' 0.017(3) 0.039(4) 0.037(5) 0.010(2) -0.004(3) -0.010(3)
C1' 0.052(4) 0.039(4) 0.040(4) -0.011(3) 0.003(4) -0.019(4)
C2' 0.047(4) 0.035(4) 0.042(4) 0.002(3) -0.002(4) -0.011(3)
C3' 0.027(3) 0.051(4) 0.027(4) 0.012(3) 0.008(3) 0.004(3)
C4' 0.018(3) 0.049(4) 0.034(4) 0.004(3) 0.008(3) 0.008(4)
C5' 0.027(4) 0.043(4) 0.035(4) -0.013(3) -0.007(4) 0.009(3)
C6' 0.042(5) 0.044(4) 0.035(4) -0.015(5) -0.013(4) -0.004(3)
C7' 0.050(4) 0.023(4) 0.035(4) 0.011(4) -0.006(4) -0.014(3)
C8' 0.037(4) 0.035(4) 0.043(5) 0.017(4) 0.000(4) -0.008(4)
C9' 0.016(3) 0.047(4) 0.037(5) -0.001(3) -0.007(4) 0.009(4)
C10' 0.022(3) 0.047(3) 0.025(4) -0.019(3) -0.007(3) 0.000(3)
S1_1 0.0179(4) 0.0212(2) 0.0282(7) 0.0021(2) 0.0015(4) -0.0001(6)
O8_1 0.0415(16) 0.0581(17) 0.076(2) 0.0084(13) -0.0219(16) 0.0279(16)
O9_1 0.0377(13) 0.0297(11) 0.0569(16) 0.0019(10) 0.0247(13) 0.0018(11)
O10_1 0.064(2) 0.0564(18) 0.036(2) -0.0299(16) -0.0051(16) -0.0063(14)
O11_1 0.0499(16) 0.0431(13) 0.0442(16) 0.0230(12) 0.0203(12) 0.0067(11)
S1'_1 0.0179(4) 0.0212(2) 0.0282(7) 0.0021(2) 0.0015(4) -0.0001(6)
O8'_1 0.042(5) 0.022(6) 0.019(8) 0.015(5) 0.005(6) -0.001(7)
O9'_1 0.043(10) 0.030(8) 0.027(5) -0.016(7) 0.018(6) -0.014(5)
O10'_1 0.064(2) 0.0564(18) 0.036(2) -0.0299(16) -0.0051(16) -0.0063(14)
O11'_1 0.012(6) 0.036(5) 0.053(8) 0.003(4) 0.003(6) 0.019(6)
S2_2 0.0182(3) 0.0231(12) 0.0291(10) -0.0016(7) -0.0010(6) 0.0056(9)
O8_2 0.041(3) 0.061(3) 0.057(3) -0.013(2) 0.014(2) 0.024(2)
O9_2 0.035(2) 0.034(2) 0.049(3) 0.0028(16) -0.024(2) 0.0015(17)
O10_2 0.028(5) 0.040(3) 0.037(6) 0.010(4) -0.003(4) 0.000(3)
O11_2 0.046(2) 0.051(2) 0.026(2) -0.0170(18) -0.0112(18) -0.0055(18)
S2'_2 0.0182(3) 0.0231(12) 0.0291(10) -0.0016(7) -0.0010(6) 0.0056(9)
O8'_2 0.0262(19) 0.044(2) 0.031(2) -0.0136(16) -0.0010(19) 0.007(2)
O9'_2 0.040(3) 0.052(3) 0.027(2) -0.004(2) -0.0093(19) -0.004(2)
O10'_2 0.028(5) 0.040(3) 0.037(6) 0.010(4) -0.003(4) 0.000(3)
O11'_2 0.034(3) 0.028(2) 0.055(3) -0.0008(18) -0.011(2) 0.0144(19)

loop_
_atom_type_symbol
_atom_type_description
_atom_type_scat_dispersion_real
_atom_type_scat_dispersion_imag
_atom_type_scat_source
C C 0.0033 0.0016 'International Tables Vol C Tables 4.2.6.8 and 6.1.1.4'
H H 0.0000 0.0000 'International Tables Vol C Tables 4.2.6.8 and 6.1.1.4'
Ni Ni 0.3393 1.1124 'International Tables Vol C Tables 4.2.6.8 and 6.1.1.4'
O O 0.0106 0.0060 'International Tables Vol C Tables 4.2.6.8 and 6.1.1.4'
S S 0.1246 0.1234 'International Tables Vol C Tables 4.2.6.8 and 6.1.1.4'

loop_
_geom_angle_atom_site_label_1
_geom_angle_atom_site_label_2
_geom_angle_atom_site_label_3
_geom_angle_site_symmetry_1
_geom_angle_site_symmetry_3
_geom_angle
_geom_angle_publ_flag
Ni1 O6 H6W1 . . 125(3) ?
Ni1' O6 H6W1 . . 122(3) ?
Ni1 O6 H6W2 . . 122(3) ?
Ni1' O6 H6W2 . . 119(3) ?
H6W1 O6 H6W2 . . 109(3) ?
Ni1 O7 H7W1 . . 125(2) ?
Ni1' O7 H7W1 . . 123(2) ?
Ni1 O7 H7W2 . . 122(2) ?
Ni1' O7 H7W2 . . 122(2) ?
H7W1 O7 H7W2 . . 113(4) ?
O7 Ni1 O6 . . 172.33(14) ?
O7 Ni1 O1 . . 96.4(2) ?
O6 Ni1 O1 . . 89.4(2) ?
O7 Ni1 O2 . . 91.5(2) ?
O6 Ni1 O2 . . 94.5(2) ?
O1 Ni1 O2 . . 79.73(19) ?
O7 Ni1 O3 . . 88.99(17) ?
O6 Ni1 O3 . . 88.06(17) ?
O1 Ni1 O3 . . 152.87(19) ?
O2 Ni1 O3 . . 73.55(17) ?
O7 Ni1 O5 . . 81.9(2) ?
O6 Ni1 O5 . . 95.0(2) ?
O1 Ni1 O5 . . 74.6(2) ?
O2 Ni1 O5 . . 152.5(2) ?
O3 Ni1 O5 . . 132.57(19) ?
C10 O1 C1 . . 118.0(6) ?
C10 O1 Ni1 . . 115.6(4) ?
C1 O1 Ni1 . . 108.0(3) ?
C3 O2 C2 . . 119.4(6) ?
C3 O2 Ni1 . . 114.7(3) ?
C2 O2 Ni1 . . 109.2(4) ?
C5 O3 C4 . . 116.1(4) ?
C5 O3 Ni1 . . 127.5(3) ?
C4 O3 Ni1 . . 116.0(3) ?
C7 O4 C6 . . 113.4(5) ?
C8 O5 C9 . . 113.5(5) ?
C8 O5 Ni1 . . 123.3(5) ?
C9 O5 Ni1 . . 112.3(4) ?
O1 C1 C2 . . 109.4(5) ?
O1 C1 H1A . . 109.8 ?
C2 C1 H1A . . 109.8 ?
O1 C1 H1B . . 109.8 ?
C2 C1 H1B . . 109.8 ?
H1A C1 H1B . . 108.2 ?
O2 C2 C1 . . 110.7(5) ?
O2 C2 H2A . . 109.5 ?
C1 C2 H2A . . 109.5 ?
O2 C2 H2B . . 109.5 ?
C1 C2 H2B . . 109.5 ?
H2A C2 H2B . . 108.1 ?
O2 C3 C4 . . 109.3(5) ?
O2 C3 H3A . . 109.8 ?
C4 C3 H3A . . 109.8 ?
O2 C3 H3B . . 109.8 ?
C4 C3 H3B . . 109.8 ?
H3A C3 H3B . . 108.3 ?
O3 C4 C3 . . 108.3(4) ?
O3 C4 H4A . . 110.0 ?
C3 C4 H4A . . 110.0 ?
O3 C4 H4B . . 110.0 ?
C3 C4 H4B . . 110.0 ?
H4A C4 H4B . . 108.4 ?
O3 C5 C6 . . 106.9(4) ?
O3 C5 H5A . . 110.3 ?
C6 C5 H5A . . 110.3 ?
O3 C5 H5B . . 110.3 ?
C6 C5 H5B . . 110.3 ?
H5A C5 H5B . . 108.6 ?
O4 C6 C5 . . 105.6(5) ?
O4 C6 H6A . . 110.6 ?
C5 C6 H6A . . 110.6 ?
O4 C6 H6B . . 110.6 ?
C5 C6 H6B . . 110.6 ?
H6A C6 H6B . . 108.7 ?
O4 C7 C8 . . 105.9(5) ?
O4 C7 H7A . . 110.6 ?
C8 C7 H7A . . 110.6 ?
O4 C7 H7B . . 110.6 ?
C8 C7 H7B . . 110.6 ?
H7A C7 H7B . . 108.7 ?
O5 C8 C7 . . 105.7(5) ?
O5 C8 H8A . . 110.6 ?
C7 C8 H8A . . 110.6 ?
O5 C8 H8B . . 110.6 ?
C7 C8 H8B . . 110.6 ?
H8A C8 H8B . . 108.7 ?
O5 C9 C10 . . 105.0(5) ?
O5 C9 H9A . . 110.7 ?
C10 C9 H9A . . 110.7 ?
O5 C9 H9B . . 110.7 ?
C10 C9 H9B . . 110.7 ?
H9A C9 H9B . . 108.8 ?
O1 C10 C9 . . 108.8(5) ?
O1 C10 H10A . . 109.9 ?
C9 C10 H10A . . 109.9 ?
O1 C10 H10B . . 109.9 ?
C9 C10 H10B . . 109.9 ?
H10A C10 H10B . . 108.3 ?
O7 Ni1' O6 . . 164.33(16) ?
O7 Ni1' O3' . . 92.2(5) ?
O6 Ni1' O3' . . 90.8(5) ?
O7 Ni1' O5' . . 87.0(4) ?
O6 Ni1' O5' . . 98.3(4) ?
O3' Ni1' O5' . . 149.1(4) ?
O7 Ni1' O1' . . 86.0(5) ?
O6 Ni1' O1' . . 81.7(5) ?
O3' Ni1' O1' . . 139.3(4) ?
O5' Ni1' O1' . . 71.5(4) ?
O7 Ni1' O2' . . 80.9(5) ?
O6 Ni1' O2' . . 85.5(5) ?
O3' Ni1' O2' . . 71.1(4) ?
O5' Ni1' O2' . . 138.8(4) ?
O1' Ni1' O2' . . 68.5(3) ?
O7 Ni1' O4' . . 98.4(4) ?
O6 Ni1' O4' . . 97.2(4) ?
O3' Ni1' O4' . . 74.7(4) ?
O5' Ni1' O4' . . 74.9(4) ?
O1' Ni1' O4' . . 145.8(4) ?
O2' Ni1' O4' . . 145.7(4) ?
C10' O1' C1' . . 110.2(10) ?
C10' O1' Ni1' . . 117.5(7) ?
C1' O1' Ni1' . . 117.7(8) ?
C3' O2' C2' . . 110.5(11) ?
C3' O2' Ni1' . . 114.2(8) ?
C2' O2' Ni1' . . 117.9(8) ?
C5' O3' C4' . . 119.9(11) ?
C5' O3' Ni1' . . 119.6(9) ?
C4' O3' Ni1' . . 120.4(9) ?
C7' O4' C6' . . 122.3(12) ?
C7' O4' Ni1' . . 105.7(7) ?
C6' O4' Ni1' . . 105.3(9) ?
C8' O5' C9' . . 118.9(10) ?
C8' O5' Ni1' . . 114.6(8) ?
C9' O5' Ni1' . . 117.1(7) ?
O1' C1' C2' . . 105.2(10) ?
O1' C1' H1'1 . . 110.7 ?
C2' C1' H1'1 . . 110.7 ?
O1' C1' H1'2 . . 110.7 ?
C2' C1' H1'2 . . 110.7 ?
H1'1 C1' H1'2 . . 108.8 ?
C1' C2' O2' . . 104.7(9) ?
C1' C2' H2'1 . . 110.8 ?
O2' C2' H2'1 . . 110.8 ?
C1' C2' H2'2 . . 110.8 ?
O2' C2' H2'2 . . 110.8 ?
H2'1 C2' H2'2 . . 108.9 ?
O2' C3' C4' . . 100.5(9) ?
O2' C3' H3'1 . . 111.7 ?
C4' C3' H3'1 . . 111.7 ?
O2' C3' H3'2 . . 111.7 ?
C4' C3' H3'2 . . 111.7 ?
H3'1 C3' H3'2 . . 109.4 ?
O3' C4' C3' . . 110.3(11) ?
O3' C4' H4'1 . . 109.6 ?
C3' C4' H4'1 . . 109.6 ?
O3' C4' H4'2 . . 109.6 ?
C3' C4' H4'2 . . 109.6 ?
H4'1 C4' H4'2 . . 108.1 ?
O3' C5' C6' . . 111.2(12) ?
O3' C5' H5'1 . . 109.4 ?
C6' C5' H5'1 . . 109.4 ?
O3' C5' H5'2 . . 109.4 ?
C6' C5' H5'2 . . 109.4 ?
H5'1 C5' H5'2 . . 108.0 ?
O4' C6' C5' . . 109.0(12) ?
O4' C6' H6'1 . . 109.9 ?
C5' C6' H6'1 . . 109.9 ?
O4' C6' H6'2 . . 109.9 ?
C5' C6' H6'2 . . 109.9 ?
H6'1 C6' H6'2 . . 108.3 ?
O4' C7' C8' . . 111.2(11) ?
O4' C7' H7'1 . . 109.4 ?
C8' C7' H7'1 . . 109.4 ?
O4' C7' H7'2 . . 109.4 ?
C8' C7' H7'2 . . 109.4 ?
H7'1 C7' H7'2 . . 108.0 ?
O5' C8' C7' . . 108.3(10) ?
O5' C8' H8'1 . . 110.0 ?
C7' C8' H8'1 . . 110.0 ?
O5' C8' H8'2 . . 110.0 ?
C7' C8' H8'2 . . 110.0 ?
H8'1 C8' H8'2 . . 108.4 ?
O5' C9' C10' . . 108.2(9) ?
O5' C9' H9'1 . . 110.1 ?
C10' C9' H9'1 . . 110.1 ?
O5' C9' H9'2 . . 110.1 ?
C10' C9' H9'2 . . 110.1 ?
H9'1 C9' H9'2 . . 108.4 ?
O1' C10' C9' . . 102.7(9) ?
O1' C10' H10C . . 111.2 ?
C9' C10' H10C . . 111.2 ?
O1' C10' H10D . . 111.2 ?
C9' C10' H10D . . 111.2 ?
H10C C10' H10D . . 109.1 ?
O8_1 S1_1 O11_1 . . 111.4(2) ?
O8_1 S1_1 O9_1 . . 115.0(2) ?
O11_1 S1_1 O9_1 . . 111.9(2) ?
O8_1 S1_1 O10_1 . . 108.1(3) ?
O11_1 S1_1 O10_1 . . 106.3(2) ?
O9_1 S1_1 O10_1 . . 103.4(2) ?
O11'_1 S1'_1 O8'_1 . . 110.2(14) ?
O11'_1 S1'_1 O9'_1 . . 111.5(15) ?
O8'_1 S1'_1 O9'_1 . . 107.0(15) ?
O11'_1 S1'_1 O10'_1 . . 111(2) ?
O8'_1 S1'_1 O10'_1 . . 109.9(19) ?
O9'_1 S1'_1 O10'_1 . . 107.7(17) ?
S1'_1 O11'_1 H11'_1 . . 109.5 ?
O8_2 S2_2 O9_2 . . 114.0(8) ?
O8_2 S2_2 O10_2 . . 111.2(13) ?
O9_2 S2_2 O10_2 . . 105.9(10) ?
O8_2 S2_2 O11_2 . . 105.5(7) ?
O9_2 S2_2 O11_2 . . 108.0(7) ?
O10_2 S2_2 O11_2 . . 112.3(9) ?
O8'_2 S2'_2 O10'_2 . . 119.8(12) ?
O8'_2 S2'_2 O9'_2 . . 112.5(9) ?
O10'_2 S2'_2 O9'_2 . . 108.1(12) ?
O8'_2 S2'_2 O11'_2 . . 102.7(8) ?
O10'_2 S2'_2 O11'_2 . . 106.2(15) ?
O9'_2 S2'_2 O11'_2 . . 106.5(8) ?
S2'_2 O11'_2 H11'_2 . . 109.5 ?

loop_
_geom_bond_atom_site_label_1
_geom_bond_atom_site_label_2
_geom_bond_site_symmetry_2
_geom_bond_distance
_geom_bond_publ_flag
O6 Ni1 . 1.998(2) ?
O6 Ni1' . 2.015(3) ?
O6 H6W1 . 0.79(2) ?
O6 H6W2 . 0.81(2) ?
O7 Ni1 . 1.993(2) ?
O7 Ni1' . 2.005(3) ?
O7 H7W1 . 0.79(2) ?
O7 H7W2 . 0.81(2) ?
Ni1 O1 . 2.090(5) ?
Ni1 O2 . 2.097(5) ?
Ni1 O3 . 2.158(5) ?
Ni1 O4 . 2.534(4) ?
Ni1 O5 . 2.201(6) ?
O1 C10 . 1.392(7) ?
O1 C1 . 1.407(7) ?
O2 C3 . 1.358(7) ?
O2 C2 . 1.403(7) ?
O3 C5 . 1.419(6) ?
O3 C4 . 1.434(6) ?
O4 C7 . 1.435(6) ?
O4 C6 . 1.447(7) ?
O5 C8 . 1.433(8) ?
O5 C9 . 1.453(8) ?
C1 C2 . 1.435(8) ?
C1 H1A . 0.9800 ?
C1 H1B . 0.9800 ?
C2 H2A . 0.9800 ?
C2 H2B . 0.9800 ?
C3 C4 . 1.475(8) ?
C3 H3A . 0.9800 ?
C3 H3B . 0.9800 ?
C4 H4A . 0.9800 ?
C4 H4B . 0.9800 ?
C5 C6 . 1.496(7) ?
C5 H5A . 0.9800 ?
C5 H5B . 0.9800 ?
C6 H6A . 0.9800 ?
C6 H6B . 0.9800 ?
C7 C8 . 1.472(9) ?
C7 H7A . 0.9800 ?
C7 H7B . 0.9800 ?
C8 H8A . 0.9800 ?
C8 H8B . 0.9800 ?
C9 C10 . 1.477(7) ?
C9 H9A . 0.9800 ?
C9 H9B . 0.9800 ?
C10 H10A . 0.9800 ?
C10 H10B . 0.9800 ?
Ni1' O3' . 2.078(13) ?
Ni1' O5' . 2.144(11) ?
Ni1' O1' . 2.248(11) ?
Ni1' O2' . 2.272(12) ?
Ni1' O4' . 2.345(10) ?
O1' C10' . 1.418(13) ?
O1' C1' . 1.453(12) ?
O2' C3' . 1.425(12) ?
O2' C2' . 1.460(14) ?
O3' C5' . 1.386(15) ?
O3' C4' . 1.432(14) ?
O4' C7' . 1.382(15) ?
O4' C6' . 1.445(13) ?
O5' C8' . 1.416(13) ?
O5' C9' . 1.430(13) ?
C1' C2' . 1.459(13) ?
C1' H1'1 . 0.9800 ?
C1' H1'2 . 0.9800 ?
C2' H2'1 . 0.9800 ?
C2' H2'2 . 0.9800 ?
C3' C4' . 1.513(15) ?
C3' H3'1 . 0.9800 ?
C3' H3'2 . 0.9800 ?
C4' H4'1 . 0.9800 ?
C4' H4'2 . 0.9800 ?
C5' C6' . 1.492(15) ?
C5' H5'1 . 0.9800 ?
C5' H5'2 . 0.9800 ?
C6' H6'1 . 0.9800 ?
C6' H6'2 . 0.9800 ?
C7' C8' . 1.478(14) ?
C7' H7'1 . 0.9800 ?
C7' H7'2 . 0.9800 ?
C8' H8'1 . 0.9800 ?
C8' H8'2 . 0.9800 ?
C9' C10' . 1.523(12) ?
C9' H9'1 . 0.9800 ?
C9' H9'2 . 0.9800 ?
C10' H10C . 0.9800 ?
C10' H10D . 0.9800 ?
S1_1 O8_1 . 1.422(3) ?
S1_1 O11_1 . 1.433(3) ?
S1_1 O9_1 . 1.448(3) ?
S1_1 O10_1 . 1.550(3) ?
O11_1 H11_1 . 0.8300 ?
S1'_1 O11'_1 . 1.461(14) ?
S1'_1 O8'_1 . 1.466(15) ?
S1'_1 O9'_1 . 1.473(15) ?
S1'_1 O10'_1 . 1.484(15) ?
O11'_1 H11'_1 . 0.8300 ?
S2_2 O8_2 . 1.433(11) ?
S2_2 O9_2 . 1.451(10) ?
S2_2 O10_2 . 1.452(11) ?
S2_2 O11_2 . 1.512(10) ?
O11_2 H11_2 . 0.8300 ?
S2'_2 O8'_2 . 1.431(12) ?
S2'_2 O10'_2 . 1.458(12) ?
S2'_2 O9'_2 . 1.461(11) ?
S2'_2 O11'_2 . 1.564(12) ?
O11'_2 H11'_2 . 0.8300 ?

loop_
_geom_hbond_atom_site_label_D
_geom_hbond_atom_site_label_H
_geom_hbond_atom_site_label_A
_geom_hbond_site_symmetry_A
_geom_hbond_distance_DH
_geom_hbond_distance_HA
_geom_hbond_distance_DA
_geom_hbond_angle_DHA
O6 H6W1 O8_2 . 0.79(2) 1.88(2) 2.663(4) 168(4)
O6 H6W1 O8'_2 . 0.79(2) 2.00(3) 2.728(5) 154(4)
O6 H6W2 O8_1 . 0.81(2) 1.87(2) 2.676(3) 174(3)
O6 H6W2 O8'_1 . 0.81(2) 2.01(3) 2.757(16) 153(4)
O7 H7W1 O9_2 3_565 0.79(2) 1.89(2) 2.645(4) 161(4)
O7 H7W1 O8'_2 3_565 0.79(2) 2.02(3) 2.724(5) 148(3)
O7 H7W2 O9_1 3_565 0.81(2) 1.87(2) 2.672(3) 170(4)
O7 H7W2 O8'_1 3_565 0.81(2) 2.15(4) 2.799(18) 137(3)
O11_1 H11_1 O10_1 4 0.83 2.03 2.596(5) 125
O11'_1 H11'_1 O10'_1 4 0.83 1.67 2.44(3) 153
O11_2 H11_2 O10_2 4_655 0.83 2.12 2.69(2) 126
O11'_2 H11'_2 O10'_2 4_655 0.83 1.70 2.50(2) 160

loop_
_geom_torsion_atom_site_label_1
_geom_torsion_atom_site_label_2
_geom_torsion_atom_site_label_3
_geom_torsion_atom_site_label_4
_geom_torsion_site_symmetry_1
_geom_torsion_site_symmetry_2
_geom_torsion_site_symmetry_3
_geom_torsion_site_symmetry_4
_geom_torsion
_geom_torsion_publ_flag
Ni1' O7 Ni1 O1 . . . . 137.5(7) ?
Ni1' O7 Ni1 O2 . . . . -142.7(7) ?
Ni1' O7 Ni1 O3 . . . . -69.2(7) ?
Ni1' O7 Ni1 O5 . . . . 64.1(7) ?
Ni1' O6 Ni1 O1 . . . . -137.8(7) ?
Ni1' O6 Ni1 O2 . . . . 142.6(7) ?
Ni1' O6 Ni1 O3 . . . . 69.2(7) ?
Ni1' O6 Ni1 O5 . . . . -63.3(7) ?
O7 Ni1 O1 C10 . . . . -63.2(5) ?
O6 Ni1 O1 C10 . . . . 111.8(5) ?
O2 Ni1 O1 C10 . . . . -153.5(6) ?
O3 Ni1 O1 C10 . . . . -163.6(4) ?
O5 Ni1 O1 C10 . . . . 16.5(5) ?
O7 Ni1 O1 C1 . . . . 71.5(5) ?
O6 Ni1 O1 C1 . . . . -113.5(5) ?
O2 Ni1 O1 C1 . . . . -18.8(5) ?
O3 Ni1 O1 C1 . . . . -28.8(10) ?
O5 Ni1 O1 C1 . . . . 151.2(6) ?
O7 Ni1 O2 C3 . . . . 117.4(5) ?
O6 Ni1 O2 C3 . . . . -57.7(5) ?
O1 Ni1 O2 C3 . . . . -146.3(6) ?
O3 Ni1 O2 C3 . . . . 28.9(5) ?
O5 Ni1 O2 C3 . . . . -167.5(5) ?
O7 Ni1 O2 C2 . . . . -105.4(5) ?
O6 Ni1 O2 C2 . . . . 79.4(5) ?
O1 Ni1 O2 C2 . . . . -9.2(5) ?
O3 Ni1 O2 C2 . . . . 166.1(6) ?
O5 Ni1 O2 C2 . . . . -30.3(10) ?
O7 Ni1 O3 C5 . . . . 91.5(5) ?
O6 Ni1 O3 C5 . . . . -81.4(5) ?
O1 Ni1 O3 C5 . . . . -166.4(6) ?
O2 Ni1 O3 C5 . . . . -176.7(6) ?
O5 Ni1 O3 C5 . . . . 13.5(7) ?
O7 Ni1 O3 C4 . . . . -96.2(4) ?
O6 Ni1 O3 C4 . . . . 90.9(4) ?
O1 Ni1 O3 C4 . . . . 5.9(8) ?
O2 Ni1 O3 C4 . . . . -4.4(5) ?
O5 Ni1 O3 C4 . . . . -174.1(4) ?
O7 Ni1 O5 C8 . . . . -105.1(6) ?
O6 Ni1 O5 C8 . . . . 67.8(6) ?
O1 Ni1 O5 C8 . . . . 155.9(7) ?
O2 Ni1 O5 C8 . . . . 177.5(7) ?
O3 Ni1 O5 C8 . . . . -24.1(8) ?
O7 Ni1 O5 C9 . . . . 113.1(5) ?
O6 Ni1 O5 C9 . . . . -73.9(5) ?
O1 Ni1 O5 C9 . . . . 14.1(5) ?
O2 Ni1 O5 C9 . . . . 35.8(9) ?
O3 Ni1 O5 C9 . . . . -165.8(4) ?
C10 O1 C1 C2 . . . . 177.2(5) ?
Ni1 O1 C1 C2 . . . . 43.8(7) ?
C3 O2 C2 C1 . . . . 170.7(6) ?
Ni1 O2 C2 C1 . . . . 35.9(7) ?
O1 C1 C2 O2 . . . . -54.4(8) ?
C2 O2 C3 C4 . . . . 179.7(6) ?
Ni1 O2 C3 C4 . . . . -47.8(7) ?
C5 O3 C4 C3 . . . . 155.6(5) ?
Ni1 O3 C4 C3 . . . . -17.6(7) ?
O2 C3 C4 O3 . . . . 40.8(7) ?
C4 O3 C5 C6 . . . . 156.9(6) ?
Ni1 O3 C5 C6 . . . . -30.7(7) ?
C7 O4 C6 C5 . . . . -171.5(6) ?
O3 C5 C6 O4 . . . . 51.6(6) ?
C6 O4 C7 C8 . . . . 169.1(6) ?
C9 O5 C8 C7 . . . . -174.9(7) ?
Ni1 O5 C8 C7 . . . . 43.8(9) ?
O4 C7 C8 O5 . . . . -57.9(8) ?
C8 O5 C9 C10 . . . . 175.1(6) ?
Ni1 O5 C9 C10 . . . . -39.2(7) ?
C1 O1 C10 C9 . . . . -174.0(6) ?
Ni1 O1 C10 C9 . . . . -44.0(7) ?
O5 C9 C10 O1 . . . . 52.8(7) ?
Ni1 O7 Ni1' O6 . . . . 0.9(3) ?
Ni1 O7 Ni1' O3' . . . . -99.7(8) ?
Ni1 O7 Ni1' O5' . . . . 111.2(7) ?
Ni1 O7 Ni1' O1' . . . . 39.6(7) ?
Ni1 O7 Ni1' O2' . . . . -29.3(7) ?
Ni1 O7 Ni1' O4' . . . . -174.6(8) ?
Ni1 O6 Ni1' O7 . . . . -0.9(3) ?
Ni1 O6 Ni1' O3' . . . . 99.9(8) ?
Ni1 O6 Ni1' O5' . . . . -109.7(7) ?
Ni1 O6 Ni1' O1' . . . . -39.9(7) ?
Ni1 O6 Ni1' O2' . . . . 29.0(7) ?
Ni1 O6 Ni1' O4' . . . . 174.6(8) ?
O7 Ni1' O1' C10' . . . . 72.3(11) ?
O6 Ni1' O1' C10' . . . . -117.5(11) ?
O3' Ni1' O1' C10' . . . . 161.0(10) ?
O5' Ni1' O1' C10' . . . . -15.8(10) ?
O2' Ni1' O1' C10' . . . . 154.1(14) ?
O4' Ni1' O1' C10' . . . . -26.8(19) ?
O7 Ni1' O1' C1' . . . . -63.1(12) ?
O6 Ni1' O1' C1' . . . . 107.0(12) ?
O3' Ni1' O1' C1' . . . . 25.6(19) ?
O5' Ni1' O1' C1' . . . . -151.3(14) ?
O2' Ni1' O1' C1' . . . . 18.6(12) ?
O4' Ni1' O1' C1' . . . . -162.3(11) ?
O7 Ni1' O2' C3' . . . . -124.4(11) ?
O6 Ni1' O2' C3' . . . . 63.4(11) ?
O3' Ni1' O2' C3' . . . . -28.9(11) ?
O5' Ni1' O2' C3' . . . . 160.9(9) ?
O1' Ni1' O2' C3' . . . . 146.3(14) ?
O4' Ni1' O2' C3' . . . . -32.8(19) ?
O7 Ni1' O2' C2' . . . . 103.2(12) ?
O6 Ni1' O2' C2' . . . . -68.9(12) ?
O3' Ni1' O2' C2' . . . . -161.3(14) ?
O5' Ni1' O2' C2' . . . . 28.5(18) ?
O1' Ni1' O2' C2' . . . . 13.9(11) ?
O4' Ni1' O2' C2' . . . . -165.2(11) ?
O7 Ni1' O3' C5' . . . . -98.3(14) ?
O6 Ni1' O3' C5' . . . . 97.1(14) ?
O5' Ni1' O3' C5' . . . . -11(2) ?
O1' Ni1' O3' C5' . . . . 175.3(13) ?
O2' Ni1' O3' C5' . . . . -177.9(16) ?
O4' Ni1' O3' C5' . . . . -0.2(14) ?
O7 Ni1' O3' C4' . . . . 77.9(13) ?
O6 Ni1' O3' C4' . . . . -86.7(13) ?
O5' Ni1' O3' C4' . . . . 165.6(11) ?
O1' Ni1' O3' C4' . . . . -8.5(19) ?
O2' Ni1' O3' C4' . . . . -1.7(13) ?
O4' Ni1' O3' C4' . . . . 176.0(15) ?
O7 Ni1' O4' C7' . . . . -65.9(10) ?
O6 Ni1' O4' C7' . . . . 115.4(10) ?
O3' Ni1' O4' C7' . . . . -155.8(12) ?
O5' Ni1' O4' C7' . . . . 18.7(10) ?
O1' Ni1' O4' C7' . . . . 29.5(17) ?
O2' Ni1' O4' C7' . . . . -152.0(12) ?
O7 Ni1' O4' C6' . . . . 64.9(11) ?
O6 Ni1' O4' C6' . . . . -113.9(10) ?
O3' Ni1' O4' C6' . . . . -25.1(11) ?
O5' Ni1' O4' C6' . . . . 149.4(12) ?
O1' Ni1' O4' C6' . . . . 160.2(12) ?
O2' Ni1' O4' C6' . . . . -21.3(17) ?
O7 Ni1' O5' C8' . . . . 110.9(10) ?
O6 Ni1' O5' C8' . . . . -83.9(10) ?
O3' Ni1' O5' C8' . . . . 21.7(18) ?
O1' Ni1' O5' C8' . . . . -162.3(12) ?
O2' Ni1' O5' C8' . . . . -176.6(11) ?
O4' Ni1' O5' C8' . . . . 11.3(10) ?
O7 Ni1' O5' C9' . . . . -103.0(10) ?
O6 Ni1' O5' C9' . . . . 62.2(10) ?
O3' Ni1' O5' C9' . . . . 167.9(12) ?
O1' Ni1' O5' C9' . . . . -16.2(10) ?
O2' Ni1' O5' C9' . . . . -30.5(15) ?
O4' Ni1' O5' C9' . . . . 157.5(12) ?
C10' O1' C1' C2' . . . . 174.7(11) ?
Ni1' O1' C1' C2' . . . . -46.9(15) ?
O1' C1' C2' O2' . . . . 53.2(15) ?
C3' O2' C2' C1' . . . . -176.1(12) ?
Ni1' O2' C2' C1' . . . . -42.2(15) ?
C2' O2' C3' C4' . . . . -175.3(12) ?
Ni1' O2' C3' C4' . . . . 48.9(13) ?
C5' O3' C4' C3' . . . . -154.3(14) ?
Ni1' O3' C4' C3' . . . . 29.5(18) ?
O2' C3' C4' O3' . . . . -48.5(16) ?
C4' O3' C5' C6' . . . . -150.8(16) ?
Ni1' O3' C5' C6' . . . . 25(2) ?
C7' O4' C6' C5' . . . . 165.4(13) ?
Ni1' O4' C6' C5' . . . . 45.0(16) ?
O3' C5' C6' O4' . . . . -48(2) ?
C6' O4' C7' C8' . . . . -165.4(14) ?
Ni1' O4' C7' C8' . . . . -45.3(14) ?
C9' O5' C8' C7' . . . . 176.3(13) ?
Ni1' O5' C8' C7' . . . . -38.3(15) ?
O4' C7' C8' O5' . . . . 57.5(17) ?
C8' O5' C9' C10' . . . . -172.3(12) ?
Ni1' O5' C9' C10' . . . . 43.1(14) ?
C1' O1' C10' C9' . . . . 178.7(12) ?
Ni1' O1' C10' C9' . . . . 40.2(13) ?
O5' C9' C10' O1' . . . . -50.8(14) ?
